data_7151785
loop_
_publ_author_name
'Amat, Mercedes'
'Arr\'oniz, Carlos'
'Molins, Elies'
'Escolano, Carmen'
'Bosch, Joan'

_publ_section_title
;
 Highly stereoselective double (R)-phenylglycinol-induced
 cyclocondensation reactions of symmetric aryl bis(oxoacids).
;
_journal_issue 7
_journal_name_full 'Organic &amp; biomolecular chemistry'
_journal_page_first 2175
_journal_page_last 2184
_journal_paper_doi 10.1039/c0ob00970a
_journal_volume 9
_journal_year 2011
_chemical_absolute_configuration syn
_chemical_compound_source 'synthesis as described'
_chemical_formula_moiety 'C30 H29 N2 O4'
_chemical_formula_sum 'C30 H30 N2 O4'
_chemical_formula_weight 482.56
_chemical_name_systematic
;
?
;
_space_group_IT_number 19
_symmetry_cell_setting orthorhombic
_symmetry_Int_Tables_number 19
_symmetry_space_group_name_Hall 'P 2ac 2ab'
_symmetry_space_group_name_H-M 'P 21 21 21'
_atom_sites_solution_hydrogens geom
_atom_sites_solution_primary direct
_atom_sites_solution_secondary difmap
_audit_conform_dict_location ftp://ftp.iucr.org/pub/cif_core.dic
_audit_conform_dict_name cif_core.dic
_audit_conform_dict_version 2.3
_audit_creation_date 2010-02-09T16:25:17-00:00
_audit_creation_method 'WinGX routine CIF_UPDATE'
_cell_angle_alpha 90
_cell_angle_beta 90
_cell_angle_gamma 90
_cell_formula_units_Z 4
_cell_length_a 9.737(8)
_cell_length_b 10.015(6)
_cell_length_c 26.408(11)
_cell_measurement_reflns_used 25
_cell_measurement_temperature 294(2)
_cell_measurement_theta_max 18.3
_cell_measurement_theta_min 8.5
_cell_measurement_wavelength 0.71073
_cell_volume 2575(3)
_computing_cell_refinement 'CAD4 Express (Enraf Nonius, 1994)'
_computing_data_collection 'CAD4 Express (Enraf Nonius, 1994)'
_computing_data_reduction 'XCAD4 (Harms & Wocadlo, 1995)'
_computing_molecular_graphics 'Ortep-3 for Windows (Farrugia, 1997)'
_computing_publication_material 'WinGX publication routines (Farrugia, 1999)'
_computing_structure_refinement 'SHELXL-97 (Sheldrick, 1997)'
_computing_structure_solution 'SHELXS-86 (Sheldrick, 1986)'
_diffrn_ambient_temperature 294(2)
_diffrn_detector 'scintillation LiI'
_diffrn_detector_dtime 1.195
_diffrn_measured_fraction_theta_full 0.998
_diffrn_measured_fraction_theta_max 0.998
_diffrn_measurement_device '\k-geometry diffractometer'
_diffrn_measurement_device_type 'Enraf Nonius CAD4'
_diffrn_measurement_method 'non-profiled omega scans'
_diffrn_orient_matrix_type
;
x-axis points to radiation source
the matrix is specified in reciprocal space
;
_diffrn_orient_matrix_UB_11 0.018217
_diffrn_orient_matrix_UB_12 0.005643
_diffrn_orient_matrix_UB_13 -0.037214
_diffrn_orient_matrix_UB_21 -0.09686
_diffrn_orient_matrix_UB_22 0.029307
_diffrn_orient_matrix_UB_23 -0.005798
_diffrn_orient_matrix_UB_31 0.02881
_diffrn_orient_matrix_UB_32 0.095327
_diffrn_orient_matrix_UB_33 0.004028
_diffrn_radiation_monochromator graphite
_diffrn_radiation_probe x-ray
_diffrn_radiation_type MoK\a
_diffrn_radiation_wavelength 0.71073
_diffrn_reflns_av_R_equivalents 0
_diffrn_reflns_av_unetI/netI 0.0239
_diffrn_reflns_limit_h_max 12
_diffrn_reflns_limit_h_min 0
_diffrn_reflns_limit_k_max 12
_diffrn_reflns_limit_k_min 0
_diffrn_reflns_limit_l_max 33
_diffrn_reflns_limit_l_min 0
_diffrn_reflns_number 3175
_diffrn_reflns_theta_full 26.97
_diffrn_reflns_theta_max 26.97
_diffrn_reflns_theta_min 1.54
_diffrn_source 'Enraf Nonius FR590'
_diffrn_standards_decay_% 0
_diffrn_standards_interval_time 60
_diffrn_standards_number 1
_exptl_absorpt_coefficient_mu 0.083
_exptl_absorpt_correction_T_max 0.9852
_exptl_absorpt_correction_T_min 0.3888
_exptl_absorpt_correction_type refdelf
_exptl_absorpt_process_details
;
Walker, N. & Stuart, D (1983) Acta. Cryst. A39, 158-166
;
_exptl_crystal_colour colorless
_exptl_crystal_density_diffrn 1.245
_exptl_crystal_density_method 'not measured'
_exptl_crystal_description prism
_exptl_crystal_F_000 1024
_exptl_crystal_size_max 0.43
_exptl_crystal_size_mid 0.39
_exptl_crystal_size_min 0.18
_refine_diff_density_max 0.359
_refine_diff_density_min -0.229
_refine_diff_density_rms 0.052
_refine_ls_abs_structure_details 'Flack H D (1983), Acta Cryst. A39, 876-881'
_refine_ls_abs_structure_Flack -2(3)
_refine_ls_extinction_method none
_refine_ls_goodness_of_fit_ref 1.124
_refine_ls_hydrogen_treatment calcd
_refine_ls_matrix_type full
_refine_ls_number_parameters 326
_refine_ls_number_reflns 3175
_refine_ls_number_restraints 0
_refine_ls_restrained_S_all 1.124
_refine_ls_R_factor_all 0.0894
_refine_ls_R_factor_gt 0.0639
_refine_ls_shift/su_max 0
_refine_ls_shift/su_mean 0
_refine_ls_structure_factor_coef Fsqd
_refine_ls_weighting_details 'calc w=1/[\s^2^(Fo^2^)+(0.1298P)^2^+0.2261P] where P=(Fo^2^+2Fc^2^)/3'
_refine_ls_weighting_scheme calc
_refine_ls_wR_factor_gt 0.1898
_refine_ls_wR_factor_ref 0.2124
_reflns_number_gt 2287
_reflns_number_total 3175
_reflns_threshold_expression >2sigma(I)
_cod_data_source_file c0ob00970a.txt
_cod_data_source_block jb80
_cod_database_code 7151785

loop_
_symmetry_equiv_pos_as_xyz
'x, y, z'
'-x+1/2, -y, z+1/2'
'x+1/2, -y+1/2, -z'
'-x, y+1/2, -z+1/2'

loop_
_atom_site_label
_atom_site_type_symbol
_atom_site_fract_x
_atom_site_fract_y
_atom_site_fract_z
_atom_site_U_iso_or_equiv
_atom_site_adp_type
_atom_site_occupancy
_atom_site_symmetry_multiplicity
_atom_site_calc_flag
_atom_site_refinement_flags
_atom_site_disorder_assembly
_atom_site_disorder_group
O14 O 0.6588(5) 0.2681(3) 0.82688(15) 0.0866(11) Uani 1 1 d . . .
O18 O 0.5814(4) 0.1951(4) 0.73552(14) 0.0851(11) Uani 1 1 d . . .
H18 H 0.6119 0.2416 0.7585 0.128 Uiso 1 1 calc R . .
O34 O 0.0791(4) 0.0208(5) 0.88441(17) 0.0966(13) Uani 1 1 d . . .
O38 O 0.2450(5) -0.3290(3) 0.95306(13) 0.0893(12) Uani 1 1 d . . .
N15 N 0.6787(3) 0.0390(3) 0.83461(12) 0.0464(7) Uani 1 1 d . . .
N35 N 0.2400(4) -0.1268(3) 0.91482(14) 0.0595(9) Uani 1 1 d . . .
C1 C 0.6568(5) -0.1822(4) 0.87637(13) 0.0477(9) Uani 1 1 d . . .
C2 C 0.5180(4) -0.1704(4) 0.88868(13) 0.0468(9) Uani 1 1 d . . .
H2 H 0.4802 -0.0857 0.8924 0.056 Uiso 1 1 calc R . .
C3 C 0.4349(5) -0.2807(4) 0.89557(16) 0.0559(10) Uani 1 1 d . . .
C4 C 0.4922(7) -0.4074(4) 0.8917(2) 0.0740(15) Uani 1 1 d . . .
H4 H 0.4383 -0.4826 0.8972 0.089 Uiso 1 1 calc R . .
C5 C 0.6287(7) -0.4210(4) 0.8797(2) 0.0784(16) Uani 1 1 d . . .
H5 H 0.6668 -0.5058 0.8769 0.094 Uiso 1 1 calc R . .
C6 C 0.7100(5) -0.3094(4) 0.87185(17) 0.0654(13) Uani 1 1 d . . .
H6 H 0.8021 -0.3203 0.8634 0.079 Uiso 1 1 calc R . .
C11 C 0.7419(4) -0.0580(4) 0.87052(14) 0.0475(8) Uani 1 1 d . . .
H11 H 0.8338 -0.0823 0.8585 0.057 Uiso 1 1 calc R . .
C12 C 0.7547(5) 0.0265(5) 0.91922(15) 0.0628(11) Uani 1 1 d . . .
H12A H 0.6746 0.0152 0.9406 0.075 Uiso 1 1 calc R . .
H12B H 0.836 0.0017 0.9382 0.075 Uiso 1 1 calc R . .
C13 C 0.7652(6) 0.1682(5) 0.90041(19) 0.0723(13) Uani 1 1 d . . .
H13A H 0.7206 0.2294 0.9237 0.087 Uiso 1 1 calc R . .
H13B H 0.8604 0.1945 0.8965 0.087 Uiso 1 1 calc R . .
C14 C 0.6933(5) 0.1670(4) 0.85030(19) 0.0612(11) Uani 1 1 d . . .
C16 C 0.6424(4) -0.0102(4) 0.78383(14) 0.0487(9) Uani 1 1 d . . .
H16 H 0.5999 -0.0978 0.7892 0.058 Uiso 1 1 calc R . .
C17 C 0.5350(5) 0.0731(6) 0.75541(19) 0.0680(13) Uani 1 1 d . . .
H17A H 0.4991 0.0197 0.7278 0.082 Uiso 1 1 calc R . .
H17B H 0.4594 0.0912 0.7783 0.082 Uiso 1 1 calc R . .
C19 C 0.7711(5) -0.0367(4) 0.75210(13) 0.0512(9) Uani 1 1 d . . .
C20 C 0.8885(4) 0.0393(5) 0.75694(16) 0.0590(11) Uani 1 1 d . . .
H20 H 0.8904 0.1102 0.7797 0.071 Uiso 1 1 calc R . .
C21 C 1.0031(5) 0.0106(6) 0.7283(2) 0.0805(16) Uani 1 1 d . . .
H21 H 1.0823 0.0613 0.7325 0.097 Uiso 1 1 calc R . .
C22 C 1.0020(7) -0.0916(7) 0.6936(2) 0.093(2) Uani 1 1 d . . .
H22 H 1.0788 -0.108 0.6736 0.112 Uiso 1 1 calc R . .
C23 C 0.8874(8) -0.1687(6) 0.6887(2) 0.095(2) Uani 1 1 d . . .
H23 H 0.8871 -0.2401 0.6661 0.114 Uiso 1 1 calc R . .
C24 C 0.7703(7) -0.1409(5) 0.71747(19) 0.0764(15) Uani 1 1 d . . .
H24 H 0.6917 -0.1924 0.7134 0.092 Uiso 1 1 calc R . .
C31 C 0.2814(5) -0.2663(4) 0.90724(17) 0.0628(12) Uani 1 1 d . . .
C32 C 0.1873(6) -0.3127(6) 0.8633(2) 0.0788(16) Uani 1 1 d . . .
H32A H 0.2372 -0.3697 0.84 0.095 Uiso 1 1 calc R . .
H32B H 0.1085 -0.3613 0.8762 0.095 Uiso 1 1 calc R . .
C33 C 0.1426(6) -0.1847(7) 0.8374(2) 0.0905(17) Uani 1 1 d . . .
H33A H 0.0512 -0.1935 0.8232 0.109 Uiso 1 1 calc R . .
H33B H 0.2061 -0.16 0.8107 0.109 Uiso 1 1 calc R . .
C34 C 0.1447(5) -0.0822(6) 0.8806(2) 0.0738(14) Uani 1 1 d . . .
C36 C 0.2458(6) -0.0953(5) 0.96956(17) 0.0685(13) Uani 1 1 d . . .
H36 H 0.1535 -0.0698 0.9808 0.082 Uiso 1 1 calc R . .
C37 C 0.2793(9) -0.2326(5) 0.99170(18) 0.093(2) Uani 1 1 d . . .
H37A H 0.376 -0.2384 1.0002 0.112 Uiso 1 1 calc R . .
H37B H 0.2258 -0.2486 1.0221 0.112 Uiso 1 1 calc R . .
C39 C 0.3438(5) 0.0174(4) 0.98231(17) 0.0588(10) Uani 1 1 d . . .
C40 C 0.3444(7) 0.1306(5) 0.9514(3) 0.0840(16) Uani 1 1 d . . .
H40 H 0.2902 0.1343 0.9225 0.101 Uiso 1 1 calc R . .
C41 C 0.4274(8) 0.2372(6) 0.9647(4) 0.113(2) Uani 1 1 d . . .
H41 H 0.4248 0.3144 0.9452 0.135 Uiso 1 1 calc R . .
C42 C 0.5112(8) 0.2324(8) 1.0048(4) 0.116(3) Uani 1 1 d . . .
H42 H 0.5702 0.3029 1.012 0.139 Uiso 1 1 calc R . .
C43 C 0.5082(7) 0.1237(7) 1.0342(3) 0.098(2) Uani 1 1 d . . .
H43 H 0.5636 0.1209 1.0629 0.117 Uiso 1 1 calc R . .
C44 C 0.4275(7) 0.0183(6) 1.0235(2) 0.0842(16) Uani 1 1 d . . .
H44 H 0.429 -0.0556 1.0448 0.101 Uiso 1 1 calc R . .

loop_
_atom_site_aniso_label
_atom_site_aniso_U_11
_atom_site_aniso_U_22
_atom_site_aniso_U_33
_atom_site_aniso_U_23
_atom_site_aniso_U_13
_atom_site_aniso_U_12
O14 0.127(3) 0.0356(15) 0.097(3) 0.0048(15) 0.008(2) 0.0029(19)
O18 0.093(3) 0.074(2) 0.088(2) 0.0311(19) 0.001(2) 0.025(2)
O34 0.066(2) 0.099(3) 0.124(3) -0.021(3) -0.010(2) 0.018(2)
O38 0.135(3) 0.0544(18) 0.079(2) -0.0036(15) 0.037(2) -0.035(2)
N15 0.0487(16) 0.0353(14) 0.0550(17) -0.0042(13) 0.0066(14) 0.0001(14)
N35 0.062(2) 0.0545(19) 0.061(2) -0.0088(16) 0.0070(19) -0.0109(18)
C1 0.066(2) 0.0384(18) 0.0389(17) 0.0008(15) -0.0019(18) 0.0109(18)
C2 0.066(2) 0.0276(16) 0.0468(19) 0.0038(14) 0.0039(17) 0.0006(17)
C3 0.083(3) 0.0321(18) 0.052(2) -0.0011(16) 0.001(2) -0.011(2)
C4 0.107(4) 0.033(2) 0.082(3) 0.005(2) -0.006(3) -0.008(3)
C5 0.120(5) 0.032(2) 0.084(3) -0.002(2) -0.020(3) 0.020(3)
C6 0.081(3) 0.049(2) 0.067(3) -0.013(2) -0.013(2) 0.020(2)
C11 0.0446(18) 0.049(2) 0.0489(19) -0.0022(16) 0.0009(16) 0.0025(17)
C12 0.062(2) 0.074(3) 0.053(2) -0.012(2) 0.000(2) -0.012(3)
C13 0.077(3) 0.059(2) 0.081(3) -0.023(2) 0.016(3) -0.022(3)
C14 0.062(3) 0.042(2) 0.079(3) -0.007(2) 0.017(2) -0.007(2)
C16 0.056(2) 0.0391(18) 0.051(2) 0.0025(15) 0.0014(17) -0.0035(18)
C17 0.059(3) 0.076(3) 0.069(3) 0.008(2) -0.006(2) 0.010(2)
C19 0.069(2) 0.0370(17) 0.0475(19) 0.0071(15) 0.0043(18) 0.0111(19)
C20 0.055(2) 0.068(3) 0.054(2) 0.005(2) 0.0061(18) 0.006(2)
C21 0.067(3) 0.096(4) 0.079(3) 0.017(3) 0.017(3) 0.023(3)
C22 0.110(5) 0.088(4) 0.082(4) 0.021(3) 0.037(4) 0.046(4)
C23 0.145(6) 0.060(3) 0.080(3) -0.013(3) 0.031(4) 0.021(4)
C24 0.112(4) 0.044(2) 0.073(3) -0.010(2) 0.013(3) -0.004(3)
C31 0.081(3) 0.049(2) 0.058(2) -0.0059(18) 0.018(2) -0.021(2)
C32 0.076(3) 0.083(4) 0.077(3) -0.029(3) 0.011(3) -0.026(3)
C33 0.069(3) 0.113(5) 0.090(4) -0.024(4) -0.012(3) 0.010(4)
C34 0.050(2) 0.084(3) 0.087(3) -0.016(3) 0.000(3) -0.001(3)
C36 0.077(3) 0.060(2) 0.068(3) -0.017(2) 0.029(3) -0.019(3)
C37 0.165(6) 0.059(3) 0.056(3) 0.001(2) 0.023(3) -0.022(4)
C39 0.060(2) 0.052(2) 0.065(2) -0.0120(19) 0.013(2) 0.000(2)
C40 0.079(3) 0.058(3) 0.115(4) 0.010(3) -0.013(3) -0.005(3)
C41 0.115(5) 0.044(3) 0.179(7) 0.006(4) -0.004(6) -0.018(3)
C42 0.092(4) 0.095(5) 0.160(7) -0.071(5) 0.014(5) -0.026(4)
C43 0.096(4) 0.106(5) 0.091(4) -0.036(4) -0.003(4) -0.025(4)
C44 0.095(4) 0.087(4) 0.071(3) -0.025(3) -0.001(3) -0.008(4)

loop_
_atom_type_symbol
_atom_type_description
_atom_type_scat_dispersion_real
_atom_type_scat_dispersion_imag
_atom_type_scat_source
C C 0.0033 0.0016 'International Tables Vol C Tables 4.2.6.8 and 6.1.1.4'
H H 0 0 'International Tables Vol C Tables 4.2.6.8 and 6.1.1.4'
N N 0.0061 0.0033 'International Tables Vol C Tables 4.2.6.8 and 6.1.1.4'
O O 0.0106 0.006 'International Tables Vol C Tables 4.2.6.8 and 6.1.1.4'

loop_
_geom_angle_atom_site_label_1
_geom_angle_atom_site_label_2
_geom_angle_atom_site_label_3
_geom_angle
_geom_angle_site_symmetry_1
_geom_angle_site_symmetry_3
_geom_angle_publ_flag
C31 O38 C37 104.5(3) . . ?
C14 N15 C16 128.4(3) . . ?
C14 N15 C11 112.3(3) . . ?
C16 N15 C11 117.4(3) . . ?
C34 N35 C31 114.0(4) . . ?
C34 N35 C36 126.9(4) . . ?
C31 N35 C36 109.0(4) . . ?
C6 C1 C2 117.5(4) . . ?
C6 C1 C11 123.2(4) . . ?
C2 C1 C11 119.2(3) . . ?
C3 C2 C1 122.0(4) . . ?
C2 C3 C4 119.0(5) . . ?
C2 C3 C31 121.5(4) . . ?
C4 C3 C31 119.5(4) . . ?
C5 C4 C3 119.8(5) . . ?
C4 C5 C6 120.5(4) . . ?
C1 C6 C5 121.1(5) . . ?
N15 C11 C1 112.1(3) . . ?
N15 C11 C12 101.9(3) . . ?
C1 C11 C12 114.4(3) . . ?
C13 C12 C11 104.3(3) . . ?
C14 C13 C12 104.6(3) . . ?
O14 C14 N15 126.5(5) . . ?
O14 C14 C13 124.3(4) . . ?
N15 C14 C13 109.1(4) . . ?
N15 C16 C19 111.1(3) . . ?
N15 C16 C17 115.3(3) . . ?
C19 C16 C17 112.6(3) . . ?
O18 C17 C16 115.9(4) . . ?
C20 C19 C24 118.7(4) . . ?
C20 C19 C16 122.2(3) . . ?
C24 C19 C16 119.1(4) . . ?
C21 C20 C19 120.4(5) . . ?
C22 C21 C20 121.0(6) . . ?
C23 C22 C21 119.5(5) . . ?
C22 C23 C24 120.2(5) . . ?
C19 C24 C23 120.3(6) . . ?
O38 C31 N35 103.8(3) . . ?
O38 C31 C3 112.1(4) . . ?
N35 C31 C3 112.6(3) . . ?
O38 C31 C32 111.2(4) . . ?
N35 C31 C32 103.0(4) . . ?
C3 C31 C32 113.5(4) . . ?
C33 C32 C31 104.7(4) . . ?
C32 C33 C34 103.1(5) . . ?
O34 C34 N35 125.3(5) . . ?
O34 C34 C33 128.4(5) . . ?
N35 C34 C33 106.3(5) . . ?
N35 C36 C39 113.5(4) . . ?
N35 C36 C37 101.0(3) . . ?
C39 C36 C37 116.8(5) . . ?
O38 C37 C36 106.3(4) . . ?
C44 C39 C40 117.4(5) . . ?
C44 C39 C36 124.0(5) . . ?
C40 C39 C36 118.5(5) . . ?
C41 C40 C39 118.7(6) . . ?
C42 C41 C40 121.9(7) . . ?
C43 C42 C41 118.4(7) . . ?
C42 C43 C44 121.9(7) . . ?
C43 C44 C39 121.5(6) . . ?

loop_
_geom_bond_atom_site_label_1
_geom_bond_atom_site_label_2
_geom_bond_distance
_geom_bond_site_symmetry_2
_geom_bond_publ_flag
O14 C14 1.234(6) . ?
O18 C17 1.405(6) . ?
O34 C34 1.217(7) . ?
O38 C31 1.408(5) . ?
O38 C37 1.444(6) . ?
N15 C14 1.355(5) . ?
N15 C16 1.472(5) . ?
N15 C11 1.491(5) . ?
N35 C34 1.370(7) . ?
N35 C31 1.468(6) . ?
N35 C36 1.481(6) . ?
C1 C6 1.380(6) . ?
C1 C2 1.395(6) . ?
C1 C11 1.503(6) . ?
C2 C3 1.381(6) . ?
C3 C4 1.389(7) . ?
C3 C31 1.533(7) . ?
C4 C5 1.373(9) . ?
C5 C6 1.386(8) . ?
C11 C12 1.545(5) . ?
C12 C13 1.507(7) . ?
C13 C14 1.497(8) . ?
C16 C19 1.531(6) . ?
C16 C17 1.533(6) . ?
C19 C20 1.380(6) . ?
C19 C24 1.387(6) . ?
C20 C21 1.378(6) . ?
C21 C22 1.374(9) . ?
C22 C23 1.363(9) . ?
C23 C24 1.399(9) . ?
C31 C32 1.549(7) . ?
C32 C33 1.516(9) . ?
C33 C34 1.535(8) . ?
C36 C39 1.516(6) . ?
C36 C37 1.529(7) . ?
C39 C44 1.360(7) . ?
C39 C40 1.397(7) . ?
C40 C41 1.383(8) . ?
C41 C42 1.338(12) . ?
C42 C43 1.338(11) . ?
C43 C44 1.346(8) . ?

loop_
_geom_hbond_atom_site_label_D
_geom_hbond_atom_site_label_H
_geom_hbond_atom_site_label_A
_geom_hbond_distance_DH
_geom_hbond_distance_HA
_geom_hbond_distance_DA
_geom_hbond_angle_DHA
_geom_hbond_site_symmetry_A
O18 H18 O14 0.82 1.88 2.631(6) 151.4 .

loop_
_geom_torsion_atom_site_label_1
_geom_torsion_atom_site_label_2
_geom_torsion_atom_site_label_3
_geom_torsion_atom_site_label_4
_geom_torsion
_geom_torsion_site_symmetry_1
_geom_torsion_site_symmetry_2
_geom_torsion_site_symmetry_3
_geom_torsion_site_symmetry_4
_geom_torsion_publ_flag
C6 C1 C2 C3 -0.9(6) . . . . ?
C11 C1 C2 C3 -178.7(4) . . . . ?
C1 C2 C3 C4 2.1(6) . . . . ?
C1 C2 C3 C31 -177.8(4) . . . . ?
C2 C3 C4 C5 -1.9(7) . . . . ?
C31 C3 C4 C5 178.0(5) . . . . ?
C3 C4 C5 C6 0.6(9) . . . . ?
C2 C1 C6 C5 -0.5(6) . . . . ?
C11 C1 C6 C5 177.2(5) . . . . ?
C4 C5 C6 C1 0.7(8) . . . . ?
C14 N15 C11 C1 141.1(4) . . . . ?
C16 N15 C11 C1 -53.4(4) . . . . ?
C14 N15 C11 C12 18.3(4) . . . . ?
C16 N15 C11 C12 -176.2(3) . . . . ?
C6 C1 C11 N15 129.7(4) . . . . ?
C2 C1 C11 N15 -52.6(4) . . . . ?
C6 C1 C11 C12 -114.9(4) . . . . ?
C2 C1 C11 C12 62.8(5) . . . . ?
N15 C11 C12 C13 -26.8(5) . . . . ?
C1 C11 C12 C13 -148.0(4) . . . . ?
C11 C12 C13 C14 26.3(5) . . . . ?
C16 N15 C14 O14 11.7(8) . . . . ?
C11 N15 C14 O14 175.3(5) . . . . ?
C16 N15 C14 C13 -165.5(4) . . . . ?
C11 N15 C14 C13 -2.0(5) . . . . ?
C12 C13 C14 O14 166.8(5) . . . . ?
C12 C13 C14 N15 -15.8(5) . . . . ?
C14 N15 C16 C19 91.8(5) . . . . ?
C11 N15 C16 C19 -71.1(4) . . . . ?
C14 N15 C16 C17 -37.9(6) . . . . ?
C11 N15 C16 C17 159.2(4) . . . . ?
N15 C16 C17 O18 74.7(5) . . . . ?
C19 C16 C17 O18 -54.3(5) . . . . ?
N15 C16 C19 C20 -33.3(5) . . . . ?
C17 C16 C19 C20 97.8(5) . . . . ?
N15 C16 C19 C24 146.3(4) . . . . ?
C17 C16 C19 C24 -82.6(5) . . . . ?
C24 C19 C20 C21 -0.8(6) . . . . ?
C16 C19 C20 C21 178.9(4) . . . . ?
C19 C20 C21 C22 1.6(7) . . . . ?
C20 C21 C22 C23 -2.3(8) . . . . ?
C21 C22 C23 C24 2.3(9) . . . . ?
C20 C19 C24 C23 0.8(7) . . . . ?
C16 C19 C24 C23 -178.8(4) . . . . ?
C22 C23 C24 C19 -1.6(9) . . . . ?
C37 O38 C31 N35 -39.2(6) . . . . ?
C37 O38 C31 C3 82.6(5) . . . . ?
C37 O38 C31 C32 -149.2(5) . . . . ?
C34 N35 C31 O38 -120.1(4) . . . . ?
C36 N35 C31 O38 27.9(5) . . . . ?
C34 N35 C31 C3 118.5(5) . . . . ?
C36 N35 C31 C3 -93.5(4) . . . . ?
C34 N35 C31 C32 -4.1(5) . . . . ?
C36 N35 C31 C32 143.9(4) . . . . ?
C2 C3 C31 O38 -122.1(4) . . . . ?
C4 C3 C31 O38 58.0(6) . . . . ?
C2 C3 C31 N35 -5.6(6) . . . . ?
C4 C3 C31 N35 174.5(4) . . . . ?
C2 C3 C31 C32 110.9(5) . . . . ?
C4 C3 C31 C32 -69.0(6) . . . . ?
O38 C31 C32 C33 131.7(5) . . . . ?
N35 C31 C32 C33 21.1(5) . . . . ?
C3 C31 C32 C33 -100.9(5) . . . . ?
C31 C32 C33 C34 -29.2(5) . . . . ?
C31 N35 C34 O34 167.1(5) . . . . ?
C36 N35 C34 O34 25.9(8) . . . . ?
C31 N35 C34 C33 -14.6(6) . . . . ?
C36 N35 C34 C33 -155.7(4) . . . . ?
C32 C33 C34 O34 -154.5(6) . . . . ?
C32 C33 C34 N35 27.3(6) . . . . ?
C34 N35 C36 C39 -97.1(6) . . . . ?
C31 N35 C36 C39 120.2(4) . . . . ?
C34 N35 C36 C37 137.2(5) . . . . ?
C31 N35 C36 C37 -5.5(6) . . . . ?
C31 O38 C37 C36 36.6(7) . . . . ?
N35 C36 C37 O38 -18.3(6) . . . . ?
C39 C36 C37 O38 -141.9(4) . . . . ?
N35 C36 C39 C44 -140.0(5) . . . . ?
C37 C36 C39 C44 -23.2(7) . . . . ?
N35 C36 C39 C40 43.1(6) . . . . ?
C37 C36 C39 C40 160.0(5) . . . . ?
C44 C39 C40 C41 -1.1(8) . . . . ?
C36 C39 C40 C41 176.0(5) . . . . ?
C39 C40 C41 C42 3.1(11) . . . . ?
C40 C41 C42 C43 -3.8(12) . . . . ?
C41 C42 C43 C44 2.5(11) . . . . ?
C42 C43 C44 C39 -0.5(10) . . . . ?
C40 C39 C44 C43 -0.2(8) . . . . ?
C36 C39 C44 C43 -177.1(5) . . . . ?

loop_
_cod_related_entry_id
_cod_related_entry_database
_cod_related_entry_code
1 ChemSpider 30653479
